data_7024955
loop_
_publ_author_name
'Wu, Tao'
'Li, Cheng-Hui'
'Li, Yi-Zhi'
'Zhang, Zhao-Gui'
'You, Xiao-Zeng'

_publ_section_title
;
 Synthesis, structure and chiroptical study of chiral macrocyclic imine
 nickel(II) coordination compounds derived from camphor.
;
_journal_issue 13
_journal_name_full 'Dalton transactions (Cambridge, England : 2003)'
_journal_page_first 3227
_journal_page_last 3232
_journal_paper_doi 10.1039/b923326a
_journal_volume 39
_journal_year 2010
_chemical_absolute_configuration unk
_chemical_formula_moiety '2(C24 H40 N4 O4 S2), 0.7(H2 O), 0.3(H O), 0.3(H)'
_chemical_formula_sum 'C48 H82 N8 O9 S4'
_chemical_formula_weight 1043.46
_chemical_name_systematic
;
?
;
_space_group_IT_number 4
_symmetry_cell_setting monoclinic
_symmetry_space_group_name_Hall 'P 2yb'
_symmetry_space_group_name_H-M 'P 1 21 1'
_atom_sites_solution_hydrogens geom
_atom_sites_solution_primary direct
_atom_sites_solution_secondary difmap
_audit_creation_method SHELXL-97
_cell_angle_alpha 90.00
_cell_angle_beta 90.439(4)
_cell_angle_gamma 90.00
_cell_formula_units_Z 2
_cell_length_a 8.9319(16)
_cell_length_b 28.833(2)
_cell_length_c 11.1309(18)
_cell_measurement_reflns_used 3153
_cell_measurement_temperature 291(2)
_cell_measurement_theta_max 24.25
_cell_measurement_theta_min 2.31
_cell_volume 2866.5(7)
_computing_cell_refinement SMART
_computing_data_collection 'SMART (Bruker, 2000)'
_computing_data_reduction 'SAINT (Bruker, 2000)'
_computing_molecular_graphics SHELXTL
_computing_publication_material SHELXTL
_computing_structure_refinement SHELXTL
_computing_structure_solution 'SHELXTL (Bruker, 2000)'
_diffrn_ambient_temperature 291(2)
_diffrn_measured_fraction_theta_full 0.997
_diffrn_measured_fraction_theta_max 0.997
_diffrn_measurement_device_type 'Bruker Smart Aepex CCD'
_diffrn_measurement_method 'phi and omega scans'
_diffrn_radiation_monochromator graphite
_diffrn_radiation_source 'sealed tube'
_diffrn_radiation_type MoK\a
_diffrn_radiation_wavelength 0.71073
_diffrn_reflns_av_R_equivalents 0.0340
_diffrn_reflns_av_sigmaI/netI 0.0542
_diffrn_reflns_limit_h_max 10
_diffrn_reflns_limit_h_min -10
_diffrn_reflns_limit_k_max 35
_diffrn_reflns_limit_k_min -33
_diffrn_reflns_limit_l_max 13
_diffrn_reflns_limit_l_min -10
_diffrn_reflns_number 15503
_diffrn_reflns_theta_full 26.00
_diffrn_reflns_theta_max 26.00
_diffrn_reflns_theta_min 1.83
_exptl_absorpt_coefficient_mu 0.222
_exptl_absorpt_correction_T_max 0.97
_exptl_absorpt_correction_T_min 0.97
_exptl_absorpt_correction_type multi-scan
_exptl_absorpt_process_details 'SADABS; Bruker, 2000'
_exptl_crystal_density_diffrn 1.209
_exptl_crystal_density_method 'not measured'
_exptl_crystal_F_000 1124
_exptl_crystal_size_max 0.21
_exptl_crystal_size_mid 0.13
_exptl_crystal_size_min 0.12
_refine_diff_density_max 0.238
_refine_diff_density_min -0.276
_refine_diff_density_rms 0.049
_refine_ls_abs_structure_details 'Flack H D (1983), Acta Cryst. A39, 876-881'
_refine_ls_abs_structure_Flack 0.04(6)
_refine_ls_extinction_method none
_refine_ls_goodness_of_fit_ref 1.089
_refine_ls_hydrogen_treatment constr
_refine_ls_matrix_type full
_refine_ls_number_parameters 648
_refine_ls_number_reflns 10429
_refine_ls_number_restraints 2
_refine_ls_restrained_S_all 1.089
_refine_ls_R_factor_all 0.0664
_refine_ls_R_factor_gt 0.0550
_refine_ls_shift/su_max 0.017
_refine_ls_shift/su_mean 0.002
_refine_ls_structure_factor_coef Fsqd
_refine_ls_weighting_details 'calc w=1/[\s^2^(Fo^2^)+(0.05P)^2^+0.99P] where P=(Fo^2^+2Fc^2^)/3'
_refine_ls_weighting_scheme calc
_refine_ls_wR_factor_gt 0.1137
_refine_ls_wR_factor_ref 0.1163
_reflns_number_gt 8767
_reflns_number_total 10429
_reflns_threshold_expression >2sigma(I)
_cod_data_source_file b923326a.txt
_cod_data_source_block s
_cod_depositor_comments
;
The following automatic conversions were performed:

'_symmetry_cell_setting' value 'Monoclinic' changed to 'monoclinic'
according to /home/saulius/struct/CIF-dictionaries/cif_core.dic
dictionary named 'cif_core.dic' version 2.4.2 from 2011-04-26.

Automatic conversion script
Id: cif_fix_values 1891 2012-01-12 08:04:46Z andrius 
;
_cod_original_sg_symbol_H-M 'P2(1) '
_cod_database_code 7024955

loop_
_symmetry_equiv_pos_as_xyz
'x, y, z'
'-x, y+1/2, -z'

loop_
_atom_site_label
_atom_site_type_symbol
_atom_site_fract_x
_atom_site_fract_y
_atom_site_fract_z
_atom_site_U_iso_or_equiv
_atom_site_adp_type
_atom_site_occupancy
_atom_site_symmetry_multiplicity
_atom_site_calc_flag
_atom_site_refinement_flags
C1 C 0.9951(4) 0.75267(12) -0.0647(3) 0.0352(8) Uani 1 1 d .
C2 C 1.0070(5) 0.72112(13) -0.1727(3) 0.0402(9) Uani 1 1 d .
H2C H 0.9325 0.6967 -0.1702 0.048 Uiso 1 1 calc R
H2D H 1.1058 0.7073 -0.1776 0.048 Uiso 1 1 calc R
C3 C 0.9774(5) 0.75485(15) -0.2802(3) 0.0483(10) Uani 1 1 d .
H3C H 1.0628 0.7564 -0.3333 0.058 Uiso 1 1 calc R
H3D H 0.8894 0.7457 -0.3260 0.058 Uiso 1 1 calc R
C4 C 0.9530(5) 0.80053(14) -0.2158(3) 0.0417(9) Uani 1 1 d .
H4C H 0.9644 0.8278 -0.2676 0.050 Uiso 1 1 calc R
C5 C 0.8014(4) 0.79770(13) -0.1546(3) 0.0402(9) Uani 1 1 d .
H5C H 0.7691 0.8279 -0.1268 0.048 Uiso 1 1 calc R
H5D H 0.7258 0.7850 -0.2082 0.048 Uiso 1 1 calc R
C6 C 0.8326(4) 0.76527(11) -0.0499(3) 0.0297(7) Uani 1 1 d .
C7 C 1.0658(5) 0.79854(14) -0.1124(3) 0.0453(10) Uani 1 1 d .
C8 C 1.0472(4) 0.84017(13) -0.0188(3) 0.0439(9) Uani 1 1 d .
H8C H 1.0907 0.8678 -0.0514 0.066 Uiso 1 1 calc R
H8D H 1.0970 0.8324 0.0553 0.066 Uiso 1 1 calc R
H8E H 0.9428 0.8453 -0.0040 0.066 Uiso 1 1 calc R
C9 C 1.2250(5) 0.79518(15) -0.1454(4) 0.0503(10) Uani 1 1 d .
H9A H 1.2385 0.7696 -0.1995 0.075 Uiso 1 1 calc R
H9B H 1.2845 0.7903 -0.0744 0.075 Uiso 1 1 calc R
H9C H 1.2555 0.8234 -0.1839 0.075 Uiso 1 1 calc R
C10 C 1.0795(4) 0.73544(13) 0.0512(3) 0.0366(8) Uani 1 1 d .
H10A H 1.0649 0.7585 0.1135 0.044 Uiso 1 1 calc R
H10B H 1.1857 0.7349 0.0337 0.044 Uiso 1 1 calc R
C11 C 0.8744(5) 0.69236(14) 0.3183(3) 0.0427(9) Uani 1 1 d .
H11A H 0.9261 0.6663 0.3548 0.051 Uiso 1 1 calc R
H11B H 0.7704 0.6907 0.3423 0.051 Uiso 1 1 calc R
C12 C 0.9395(5) 0.73554(14) 0.3677(3) 0.0398(9) Uani 1 1 d .
H12A H 0.9134 0.7373 0.4521 0.048 Uiso 1 1 calc R
H12B H 1.0476 0.7330 0.3637 0.048 Uiso 1 1 calc R
C13 C 0.7159(4) 0.82785(13) 0.4616(3) 0.0329(7) Uani 1 1 d .
H13A H 0.6942 0.7967 0.4896 0.039 Uiso 1 1 calc R
H13B H 0.7296 0.8471 0.5323 0.039 Uiso 1 1 calc R
C14 C 0.5775(4) 0.84553(12) 0.3944(3) 0.0290(7) Uani 1 1 d .
C15 C 0.5864(4) 0.89565(12) 0.3447(4) 0.0415(9) Uani 1 1 d .
H15A H 0.6440 0.9155 0.3980 0.050 Uiso 1 1 calc R
H15B H 0.6312 0.8961 0.2656 0.050 Uiso 1 1 calc R
C16 C 0.4232(4) 0.91080(14) 0.3390(4) 0.0435(9) Uani 1 1 d .
H16A H 0.4051 0.9365 0.3933 0.052 Uiso 1 1 calc R
H16B H 0.3952 0.9201 0.2581 0.052 Uiso 1 1 calc R
C17 C 0.3386(4) 0.86900(12) 0.3765(4) 0.0377(9) Uani 1 1 d .
H17A H 0.2356 0.8754 0.4012 0.045 Uiso 1 1 calc R
C18 C 0.3516(4) 0.83055(14) 0.2812(3) 0.0435(9) Uani 1 1 d .
H18A H 0.2829 0.8053 0.2970 0.052 Uiso 1 1 calc R
H18B H 0.3328 0.8425 0.2010 0.052 Uiso 1 1 calc R
C19 C 0.5155(4) 0.81507(11) 0.2966(3) 0.0318(7) Uani 1 1 d .
C20 C 0.4401(4) 0.84957(11) 0.4788(3) 0.0348(8) Uani 1 1 d .
C21 C 0.3852(4) 0.80343(13) 0.5271(4) 0.0400(9) Uani 1 1 d .
H21A H 0.3013 0.8086 0.5789 0.060 Uiso 1 1 calc R
H21B H 0.4643 0.7887 0.5717 0.060 Uiso 1 1 calc R
H21C H 0.3552 0.7839 0.4614 0.060 Uiso 1 1 calc R
C22 C 0.4585(5) 0.88288(15) 0.5823(4) 0.0475(10) Uani 1 1 d .
H22A H 0.3678 0.8838 0.6280 0.071 Uiso 1 1 calc R
H22B H 0.4799 0.9133 0.5519 0.071 Uiso 1 1 calc R
H22C H 0.5397 0.8728 0.6330 0.071 Uiso 1 1 calc R
C23 C 0.5147(5) 0.75954(16) 0.1413(4) 0.0477(10) Uani 1 1 d .
H23A H 0.4105 0.7686 0.1334 0.057 Uiso 1 1 calc R
H23B H 0.5181 0.7266 0.1588 0.057 Uiso 1 1 calc R
C24 C 0.5934(4) 0.76885(14) 0.0273(3) 0.0406(9) Uani 1 1 d .
H24A H 0.5412 0.7534 -0.0381 0.049 Uiso 1 1 calc R
H24B H 0.5922 0.8019 0.0113 0.049 Uiso 1 1 calc R
C25 C 0.0906(4) 0.51706(13) 0.3801(3) 0.0351(8) Uani 1 1 d .
C26 C 0.1039(5) 0.46998(15) 0.4396(4) 0.0477(10) Uani 1 1 d .
H26A H 0.1453 0.4728 0.5201 0.057 Uiso 1 1 calc R
H26B H 0.1670 0.4494 0.3931 0.057 Uiso 1 1 calc R
C27 C -0.0625(5) 0.45147(16) 0.4431(5) 0.0580(12) Uani 1 1 d .
H27A H -0.0756 0.4244 0.3923 0.070 Uiso 1 1 calc R
H27B H -0.0928 0.4440 0.5243 0.070 Uiso 1 1 calc R
C28 C -0.1492(5) 0.49363(14) 0.3934(4) 0.0491(10) Uani 1 1 d .
H28A H -0.2521 0.4868 0.3681 0.059 Uiso 1 1 calc R
C29 C -0.1353(5) 0.53299(16) 0.4843(4) 0.0520(11) Uani 1 1 d .
H29A H -0.2043 0.5579 0.4649 0.062 Uiso 1 1 calc R
H29B H -0.1560 0.5220 0.5648 0.062 Uiso 1 1 calc R
C30 C 0.0218(4) 0.54890(13) 0.4747(3) 0.0358(8) Uani 1 1 d .
C31 C -0.0502(4) 0.50945(14) 0.2946(3) 0.0405(9) Uani 1 1 d .
C32 C -0.1020(5) 0.55506(15) 0.2346(4) 0.0497(10) Uani 1 1 d .
H32A H -0.1901 0.5493 0.1869 0.075 Uiso 1 1 calc R
H32B H -0.0238 0.5667 0.1842 0.075 Uiso 1 1 calc R
H32C H -0.1244 0.5775 0.2955 0.075 Uiso 1 1 calc R
C33 C -0.0193(5) 0.47179(15) 0.1964(4) 0.0519(11) Uani 1 1 d .
H33A H -0.1085 0.4668 0.1495 0.078 Uiso 1 1 calc R
H33B H 0.0099 0.4433 0.2345 0.078 Uiso 1 1 calc R
H33C H 0.0597 0.4822 0.1450 0.078 Uiso 1 1 calc R
C34 C 0.2279(4) 0.53413(14) 0.3118(3) 0.0369(8) Uani 1 1 d .
H34A H 0.2045 0.5645 0.2793 0.044 Uiso 1 1 calc R
H34B H 0.2428 0.5135 0.2440 0.044 Uiso 1 1 calc R
C35 C 0.4472(5) 0.62944(14) 0.3949(4) 0.0485(11) Uani 1 1 d .
H35A H 0.5555 0.6318 0.3946 0.058 Uiso 1 1 calc R
H35B H 0.4141 0.6258 0.3122 0.058 Uiso 1 1 calc R
C36 C 0.3864(5) 0.67247(13) 0.4413(3) 0.0439(9) Uani 1 1 d .
H36A H 0.4400 0.6978 0.4036 0.053 Uiso 1 1 calc R
H36B H 0.2830 0.6746 0.4145 0.053 Uiso 1 1 calc R
C37 C 0.5821(4) 0.63397(12) 0.7139(3) 0.0328(8) Uani 1 1 d .
H37A H 0.5665 0.6105 0.6527 0.039 Uiso 1 1 calc R
H37B H 0.6884 0.6344 0.7323 0.039 Uiso 1 1 calc R
C38 C 0.4989(4) 0.61792(11) 0.8290(3) 0.0290(7) Uani 1 1 d .
C39 C 0.5099(5) 0.64863(14) 0.9382(3) 0.0399(9) Uani 1 1 d .
H39A H 0.6070 0.6636 0.9422 0.048 Uiso 1 1 calc R
H39B H 0.4328 0.6723 0.9360 0.048 Uiso 1 1 calc R
C40 C 0.4886(5) 0.61701(16) 1.0441(3) 0.0498(10) Uani 1 1 d .
H40A H 0.4055 0.6270 1.0934 0.060 Uiso 1 1 calc R
H40B H 0.5785 0.6153 1.0934 0.060 Uiso 1 1 calc R
C41 C 0.4557(5) 0.57126(14) 0.9837(3) 0.0468(10) Uani 1 1 d .
H41A H 0.4657 0.5445 1.0373 0.056 Uiso 1 1 calc R
C42 C 0.2985(5) 0.57507(14) 0.9217(3) 0.0435(9) Uani 1 1 d .
H42A H 0.2616 0.5449 0.8968 0.052 Uiso 1 1 calc R
H42B H 0.2259 0.5895 0.9743 0.052 Uiso 1 1 calc R
C43 C 0.3322(4) 0.60575(12) 0.8137(3) 0.0325(8) Uani 1 1 d .
C44 C 0.5626(5) 0.57017(12) 0.8770(3) 0.0385(8) Uani 1 1 d .
C45 C 0.7260(5) 0.57116(15) 0.9127(4) 0.0511(11) Uani 1 1 d .
H45A H 0.7553 0.5412 0.9421 0.077 Uiso 1 1 calc R
H45B H 0.7413 0.5939 0.9746 0.077 Uiso 1 1 calc R
H45C H 0.7853 0.5790 0.8441 0.077 Uiso 1 1 calc R
C46 C 0.5365(5) 0.52972(13) 0.7916(4) 0.0452(10) Uani 1 1 d .
H46A H 0.5777 0.5019 0.8260 0.068 Uiso 1 1 calc R
H46B H 0.5843 0.5360 0.7164 0.068 Uiso 1 1 calc R
H46C H 0.4309 0.5257 0.7784 0.068 Uiso 1 1 calc R
C47 C 0.0952(4) 0.60159(15) 0.7352(3) 0.0429(9) Uani 1 1 d .
H47A H 0.0415 0.6181 0.7973 0.051 Uiso 1 1 calc R
H47B H 0.0947 0.5688 0.7550 0.051 Uiso 1 1 calc R
C48 C 0.0185(4) 0.60917(15) 0.6142(3) 0.0426(9) Uani 1 1 d U
H48A H -0.0866 0.6009 0.6197 0.051 Uiso 1 1 calc R
H48B H 0.0250 0.6416 0.5918 0.051 Uiso 1 1 calc R
N1 N 0.8807(4) 0.68727(11) 0.1907(3) 0.0419(7) Uani 1 1 d .
H1B H 0.7972 0.6886 0.1519 0.050 Uiso 1 1 calc R
N2 N 0.8973(3) 0.77795(11) 0.3130(2) 0.0359(7) Uani 1 1 d .
H2B H 0.8737 0.7778 0.2379 0.043 Uiso 1 1 calc R
N3 N 0.7466(3) 0.75279(10) 0.0323(3) 0.0357(7) Uani 1 1 d .
N4 N 0.5842(4) 0.78519(11) 0.2394(3) 0.0400(7) Uani 1 1 d .
N5 N 0.4058(3) 0.58801(10) 0.4613(3) 0.0354(7) Uani 1 1 d .
H5B H 0.3826 0.5898 0.5360 0.042 Uiso 1 1 calc R
N6 N 0.3890(4) 0.68036(11) 0.5682(3) 0.0412(7) Uani 1 1 d .
H6B H 0.3041 0.6807 0.6041 0.049 Uiso 1 1 calc R
N7 N 0.0896(3) 0.58091(10) 0.5237(3) 0.0339(6) Uani 1 1 d U
N8 N 0.2475(3) 0.61818(9) 0.7299(2) 0.0281(6) Uani 1 1 d .
O1 O 0.9927(3) 0.64931(9) 0.0187(2) 0.0449(6) Uani 1 1 d .
O2 O 1.1432(3) 0.66602(10) 0.1939(3) 0.0515(7) Uani 1 1 d .
O3 O 0.8974(3) 0.86252(10) 0.3016(3) 0.0503(7) Uani 1 1 d .
O4 O 1.0059(3) 0.82294(10) 0.4771(2) 0.0445(6) Uani 1 1 d .
O5 O 0.4100(3) 0.50454(10) 0.4802(3) 0.0521(8) Uani 1 1 d .
O6 O 0.5146(3) 0.54140(11) 0.3007(3) 0.0527(7) Uani 1 1 d .
O7 O 0.4983(3) 0.71898(8) 0.7427(2) 0.0421(6) Uani 1 1 d .
O8 O 0.6512(3) 0.70083(9) 0.5694(3) 0.0512(7) Uani 1 1 d .
O9 O 0.9591(9) 0.9586(2) 0.1453(6) 0.0438(16) Uani 0.40 1 d P
H9E H 1.0471 0.9682 0.1608 0.053 Uiso 0.40 1 d PR
H9F H 0.9183 0.9762 0.0934 0.053 Uiso 0.40 1 d PR
O10 O 0.4186(11) 0.4390(3) 0.0978(8) 0.050(2) Uani 0.30 1 d P
H10D H 0.3874 0.4328 0.0273 0.060 Uiso 0.30 1 d PR
H10E H 0.4910 0.4211 0.1159 0.060 Uiso 0.30 1 d PR
O11 O 0.9065(10) 0.4450(3) 0.8462(8) 0.043(2) Uani 0.30 1 d P
H11C H 0.9010 0.4184 0.8787 0.052 Uiso 0.30 1 d PR
H11D H 0.9980 0.4522 0.8368 0.052 Uiso 0.30 1 d PR
S1 S 1.02976(11) 0.67930(3) 0.11337(8) 0.0377(2) Uani 1 1 d .
S2 S 0.89165(10) 0.82594(3) 0.38377(8) 0.0361(2) Uani 1 1 d .
S3 S 0.40374(10) 0.53850(3) 0.39264(8) 0.0370(2) Uani 1 1 d .
S4 S 0.53473(11) 0.68866(3) 0.64932(7) 0.0350(2) Uani 1 1 d .

loop_
_atom_site_aniso_label
_atom_site_aniso_U_11
_atom_site_aniso_U_22
_atom_site_aniso_U_33
_atom_site_aniso_U_23
_atom_site_aniso_U_13
_atom_site_aniso_U_12
C1 0.043(2) 0.0329(19) 0.0298(18) 0.0018(14) -0.0006(15) -0.0013(15)
C2 0.050(2) 0.040(2) 0.0299(18) -0.0002(15) 0.0054(16) -0.0016(17)
C3 0.056(3) 0.058(3) 0.031(2) 0.0016(18) 0.0009(17) -0.012(2)
C4 0.049(2) 0.050(2) 0.0267(17) 0.0104(16) -0.0109(16) -0.0076(18)
C5 0.044(2) 0.045(2) 0.0313(18) 0.0053(16) -0.0145(16) -0.0028(17)
C6 0.042(2) 0.0267(17) 0.0204(15) -0.0038(13) -0.0119(14) -0.0034(14)
C7 0.050(2) 0.052(2) 0.034(2) 0.0054(17) -0.0109(17) -0.0107(19)
C8 0.037(2) 0.046(2) 0.048(2) -0.0047(18) -0.0164(17) -0.0141(17)
C9 0.050(3) 0.053(2) 0.048(2) 0.021(2) -0.0053(19) -0.008(2)
C10 0.036(2) 0.039(2) 0.0342(18) 0.0014(15) -0.0026(15) 0.0018(16)
C11 0.046(2) 0.051(2) 0.0311(18) 0.0099(17) 0.0058(15) 0.0029(18)
C12 0.051(2) 0.057(2) 0.0108(14) 0.0059(15) -0.0052(14) 0.0111(19)
C13 0.0270(17) 0.0416(19) 0.0300(16) -0.0016(15) 0.0039(13) 0.0034(15)
C14 0.0300(18) 0.0303(17) 0.0268(16) -0.0012(13) 0.0041(13) 0.0011(14)
C15 0.044(2) 0.0322(19) 0.048(2) 0.0013(17) -0.0042(18) -0.0072(16)
C16 0.044(2) 0.036(2) 0.051(2) 0.0087(17) -0.0016(18) 0.0016(17)
C17 0.030(2) 0.0324(19) 0.051(2) 0.0097(16) -0.0024(16) 0.0088(15)
C18 0.042(2) 0.044(2) 0.045(2) 0.0006(18) -0.0038(16) -0.0058(17)
C19 0.0371(19) 0.0267(18) 0.0316(17) 0.0022(14) -0.0015(14) -0.0038(14)
C20 0.0325(19) 0.0267(17) 0.045(2) 0.0012(15) 0.0026(15) 0.0079(14)
C21 0.0280(19) 0.043(2) 0.050(2) 0.0185(17) 0.0117(16) 0.0079(15)
C22 0.043(2) 0.053(2) 0.046(2) -0.0204(19) 0.0058(17) 0.0190(19)
C23 0.039(2) 0.054(2) 0.050(2) -0.0201(19) 0.0014(18) -0.0099(18)
C24 0.034(2) 0.049(2) 0.038(2) -0.0057(17) -0.0078(16) 0.0085(17)
C25 0.0272(18) 0.042(2) 0.0358(19) -0.0027(16) -0.0054(14) -0.0003(15)
C26 0.047(2) 0.047(2) 0.050(2) 0.0120(19) -0.0010(19) 0.0055(18)
C27 0.058(3) 0.046(3) 0.070(3) 0.015(2) 0.000(2) -0.003(2)
C28 0.036(2) 0.045(2) 0.066(3) 0.008(2) -0.0023(19) -0.0096(18)
C29 0.038(2) 0.063(3) 0.056(3) -0.002(2) 0.0145(18) -0.016(2)
C30 0.0298(18) 0.049(2) 0.0288(17) 0.0042(16) -0.0008(14) -0.0062(16)
C31 0.039(2) 0.047(2) 0.0355(19) -0.0032(17) -0.0085(16) -0.0065(17)
C32 0.044(2) 0.058(3) 0.046(2) 0.013(2) -0.0088(18) 0.0103(19)
C33 0.045(2) 0.053(2) 0.058(3) -0.016(2) -0.010(2) -0.0136(19)
C34 0.0260(18) 0.054(2) 0.0306(17) -0.0025(16) -0.0054(13) -0.0033(16)
C35 0.056(3) 0.047(2) 0.043(2) -0.0033(18) 0.0265(19) -0.024(2)
C36 0.049(2) 0.039(2) 0.043(2) 0.0130(17) -0.0238(17) -0.0045(17)
C37 0.0308(18) 0.0359(19) 0.0317(17) 0.0081(14) 0.0060(14) 0.0120(14)
C38 0.0343(18) 0.0268(17) 0.0260(16) 0.0043(13) 0.0017(13) 0.0061(14)
C39 0.044(2) 0.046(2) 0.0300(18) -0.0092(16) 0.0012(15) 0.0036(17)
C40 0.058(3) 0.063(3) 0.0277(19) -0.0003(18) -0.0086(18) 0.016(2)
C41 0.062(3) 0.046(2) 0.0329(19) 0.0137(17) 0.0045(18) 0.0179(19)
C42 0.054(2) 0.042(2) 0.0344(19) 0.0041(16) 0.0143(17) -0.0031(18)
C43 0.0325(19) 0.042(2) 0.0236(16) -0.0013(14) 0.0121(14) -0.0004(15)
C44 0.045(2) 0.0264(18) 0.044(2) 0.0065(15) 0.0016(17) 0.0057(15)
C45 0.055(3) 0.054(3) 0.044(2) 0.0144(19) -0.0103(19) 0.022(2)
C46 0.045(2) 0.033(2) 0.057(2) -0.0012(17) 0.0210(19) 0.0082(16)
C47 0.042(2) 0.049(2) 0.037(2) -0.0059(17) 0.0085(17) -0.0057(18)
C48 0.0256(19) 0.054(2) 0.048(2) -0.0096(16) -0.0028(15) 0.0064(16)
N1 0.0448(18) 0.0434(18) 0.0375(16) -0.0040(15) -0.0019(13) -0.0059(15)
N2 0.0398(17) 0.0499(18) 0.0183(13) 0.0076(12) 0.0034(12) 0.0105(14)
N3 0.0318(17) 0.0379(17) 0.0374(16) 0.0059(13) -0.0049(13) -0.0014(13)
N4 0.0402(18) 0.0386(17) 0.0412(17) -0.0123(14) -0.0070(14) 0.0037(14)
N5 0.0397(18) 0.0393(17) 0.0271(14) -0.0019(12) 0.0031(12) -0.0048(13)
N6 0.0439(18) 0.0385(17) 0.0411(16) 0.0066(15) -0.0122(13) 0.0024(14)
N7 0.0240(15) 0.0390(17) 0.0386(15) -0.0012(12) -0.0036(12) 0.0039(12)
N8 0.0328(15) 0.0266(14) 0.0248(14) -0.0109(11) 0.0010(11) -0.0042(11)
O1 0.0504(17) 0.0412(15) 0.0431(15) -0.0008(12) 0.0074(12) 0.0053(12)
O2 0.0518(18) 0.0536(18) 0.0489(16) 0.0082(13) -0.0054(13) 0.0180(13)
O3 0.0463(17) 0.0497(16) 0.0548(18) 0.0106(14) 0.0033(13) -0.0122(13)
O4 0.0283(13) 0.0509(16) 0.0541(16) -0.0039(13) -0.0076(11) -0.0081(12)
O5 0.0518(18) 0.0440(16) 0.0601(18) -0.0005(14) -0.0231(14) 0.0119(13)
O6 0.0357(15) 0.0584(18) 0.0638(18) -0.0188(15) 0.0034(13) 0.0115(13)
O7 0.0477(16) 0.0281(13) 0.0503(15) 0.0007(11) -0.0169(12) 0.0025(11)
O8 0.0570(18) 0.0423(16) 0.0544(17) 0.0096(13) 0.0025(14) -0.0195(13)
O9 0.069(5) 0.025(3) 0.037(4) 0.010(3) -0.009(3) 0.006(3)
O10 0.073(7) 0.038(5) 0.038(5) 0.020(4) -0.010(4) -0.002(4)
O11 0.036(5) 0.050(5) 0.043(5) -0.005(4) -0.003(4) -0.010(4)
S1 0.0494(5) 0.0338(5) 0.0300(4) 0.0033(4) 0.0002(4) 0.0135(4)
S2 0.0251(4) 0.0466(5) 0.0364(5) 0.0031(4) -0.0028(3) -0.0076(4)
S3 0.0269(4) 0.0399(5) 0.0441(5) -0.0086(4) -0.0073(4) 0.0044(4)
S4 0.0494(5) 0.0266(4) 0.0288(4) 0.0066(3) -0.0094(4) -0.0126(4)

loop_
_atom_type_symbol
_atom_type_description
_atom_type_scat_dispersion_real
_atom_type_scat_dispersion_imag
_atom_type_scat_source
C C 0.0033 0.0016 'International Tables Vol C Tables 4.2.6.8 and 6.1.1.4'
H H 0.0000 0.0000 'International Tables Vol C Tables 4.2.6.8 and 6.1.1.4'
N N 0.0061 0.0033 'International Tables Vol C Tables 4.2.6.8 and 6.1.1.4'
O O 0.0106 0.0060 'International Tables Vol C Tables 4.2.6.8 and 6.1.1.4'
S S 0.1246 0.1234 'International Tables Vol C Tables 4.2.6.8 and 6.1.1.4'

loop_
_geom_angle_atom_site_label_1
_geom_angle_atom_site_label_2
_geom_angle_atom_site_label_3
_geom_angle
_geom_angle_site_symmetry_1
C6 C1 C2 107.8(3) .
C6 C1 C7 103.0(3) .
C2 C1 C7 102.0(3) .
C6 C1 C10 116.3(3) .
C2 C1 C10 115.3(3) .
C7 C1 C10 110.7(3) .
C1 C2 C3 102.8(3) .
C1 C2 H2C 111.2 .
C3 C2 H2C 111.2 .
C1 C2 H2D 111.2 .
C3 C2 H2D 111.2 .
H2C C2 H2D 109.1 .
C4 C3 C2 101.7(3) .
C4 C3 H3C 111.4 .
C2 C3 H3C 111.4 .
C4 C3 H3D 111.4 .
C2 C3 H3D 111.4 .
H3C C3 H3D 109.3 .
C3 C4 C5 107.3(3) .
C3 C4 C7 103.2(3) .
C5 C4 C7 104.1(3) .
C3 C4 H4C 113.8 .
C5 C4 H4C 113.8 .
C7 C4 H4C 113.8 .
C6 C5 C4 102.6(3) .
C6 C5 H5C 111.2 .
C4 C5 H5C 111.2 .
C6 C5 H5D 111.2 .
C4 C5 H5D 111.2 .
H5C C5 H5D 109.2 .
N3 C6 C1 127.4(3) .
N3 C6 C5 128.9(3) .
C1 C6 C5 103.7(3) .
C9 C7 C4 116.5(3) .
C9 C7 C1 115.0(3) .
C4 C7 C1 91.2(3) .
C9 C7 C8 108.5(3) .
C4 C7 C8 113.1(3) .
C1 C7 C8 111.7(3) .
C7 C8 H8C 109.5 .
C7 C8 H8D 109.5 .
H8C C8 H8D 109.5 .
C7 C8 H8E 109.5 .
H8C C8 H8E 109.5 .
H8D C8 H8E 109.5 .
C7 C9 H9A 109.5 .
C7 C9 H9B 109.5 .
H9A C9 H9B 109.5 .
C7 C9 H9C 109.5 .
H9A C9 H9C 109.5 .
H9B C9 H9C 109.5 .
C1 C10 S1 118.5(3) .
C1 C10 H10A 107.7 .
S1 C10 H10A 107.7 .
C1 C10 H10B 107.7 .
S1 C10 H10B 107.7 .
H10A C10 H10B 107.1 .
N1 C11 C12 116.0(3) .
N1 C11 H11A 108.3 .
C12 C11 H11A 108.3 .
N1 C11 H11B 108.3 .
C12 C11 H11B 108.3 .
H11A C11 H11B 107.4 .
N2 C12 C11 117.7(3) .
N2 C12 H12A 107.9 .
C11 C12 H12A 107.9 .
N2 C12 H12B 107.9 .
C11 C12 H12B 107.9 .
H12A C12 H12B 107.2 .
C14 C13 S2 118.7(2) .
C14 C13 H13A 107.6 .
S2 C13 H13A 107.6 .
C14 C13 H13B 107.6 .
S2 C13 H13B 107.6 .
H13A C13 H13B 107.1 .
C19 C14 C13 116.9(3) .
C19 C14 C15 107.8(3) .
C13 C14 C15 116.3(3) .
C19 C14 C20 101.1(3) .
C13 C14 C20 111.6(3) .
C15 C14 C20 100.9(3) .
C16 C15 C14 103.3(3) .
C16 C15 H15A 111.1 .
C14 C15 H15A 111.1 .
C16 C15 H15B 111.1 .
C14 C15 H15B 111.1 .
H15A C15 H15B 109.1 .
C17 C16 C15 104.2(3) .
C17 C16 H16A 110.9 .
C15 C16 H16A 110.9 .
C17 C16 H16B 110.9 .
C15 C16 H16B 110.9 .
H16A C16 H16B 108.9 .
C16 C17 C18 110.4(3) .
C16 C17 C20 101.7(3) .
C18 C17 C20 101.5(3) .
C16 C17 H17A 114.0 .
C18 C17 H17A 114.0 .
C20 C17 H17A 114.0 .
C19 C18 C17 102.0(3) .
C19 C18 H18A 111.4 .
C17 C18 H18A 111.4 .
C19 C18 H18B 111.4 .
C17 C18 H18B 111.4 .
H18A C18 H18B 109.2 .
N4 C19 C14 126.8(3) .
N4 C19 C18 128.3(3) .
C14 C19 C18 104.9(3) .
C22 C20 C21 108.7(3) .
C22 C20 C17 113.0(3) .
C21 C20 C17 112.8(3) .
C22 C20 C14 115.3(3) .
C21 C20 C14 114.0(3) .
C17 C20 C14 92.5(3) .
C20 C21 H21A 109.5 .
C20 C21 H21B 109.5 .
H21A C21 H21B 109.5 .
C20 C21 H21C 109.5 .
H21A C21 H21C 109.5 .
H21B C21 H21C 109.5 .
C20 C22 H22A 109.5 .
C20 C22 H22B 109.5 .
H22A C22 H22B 109.5 .
C20 C22 H22C 109.5 .
H22A C22 H22C 109.5 .
H22B C22 H22C 109.5 .
N4 C23 C24 110.4(3) .
N4 C23 H23A 109.6 .
C24 C23 H23A 109.6 .
N4 C23 H23B 109.6 .
C24 C23 H23B 109.6 .
H23A C23 H23B 108.1 .
N3 C24 C23 111.4(3) .
N3 C24 H24A 109.3 .
C23 C24 H24A 109.3 .
N3 C24 H24B 109.3 .
C23 C24 H24B 109.3 .
H24A C24 H24B 108.0 .
C26 C25 C34 116.5(3) .
C26 C25 C30 105.5(3) .
C34 C25 C30 118.5(3) .
C26 C25 C31 101.4(3) .
C34 C25 C31 112.4(3) .
C30 C25 C31 100.1(3) .
C25 C26 C27 104.1(3) .
C25 C26 H26A 110.9 .
C27 C26 H26A 110.9 .
C25 C26 H26B 110.9 .
C27 C26 H26B 110.9 .
H26A C26 H26B 109.0 .
C28 C27 C26 101.2(3) .
C28 C27 H27A 111.5 .
C26 C27 H27A 111.5 .
C28 C27 H27B 111.5 .
C26 C27 H27B 111.5 .
H27A C27 H27B 109.3 .
C31 C28 C29 102.5(3) .
C31 C28 C27 102.0(4) .
C29 C28 C27 108.1(4) .
C31 C28 H28A 114.3 .
C29 C28 H28A 114.3 .
C27 C28 H28A 114.3 .
C30 C29 C28 104.7(3) .
C30 C29 H29A 110.8 .
C28 C29 H29A 110.8 .
C30 C29 H29B 110.8 .
C28 C29 H29B 110.8 .
H29A C29 H29B 108.9 .
N7 C30 C29 131.6(4) .
N7 C30 C25 123.9(3) .
C29 C30 C25 104.5(3) .
C28 C31 C32 113.7(3) .
C28 C31 C33 114.3(3) .
C32 C31 C33 110.0(3) .
C28 C31 C25 94.1(3) .
C32 C31 C25 112.0(3) .
C33 C31 C25 111.8(3) .
C31 C32 H32A 109.5 .
C31 C32 H32B 109.5 .
H32A C32 H32B 109.5 .
C31 C32 H32C 109.5 .
H32A C32 H32C 109.5 .
H32B C32 H32C 109.5 .
C31 C33 H33A 109.5 .
C31 C33 H33B 109.5 .
H33A C33 H33B 109.5 .
C31 C33 H33C 109.5 .
H33A C33 H33C 109.5 .
H33B C33 H33C 109.5 .
C25 C34 S3 118.1(2) .
C25 C34 H34A 107.8 .
S3 C34 H34A 107.8 .
C25 C34 H34B 107.8 .
S3 C34 H34B 107.8 .
H34A C34 H34B 107.1 .
C36 C35 N5 115.1(3) .
C36 C35 H35A 108.5 .
N5 C35 H35A 108.5 .
C36 C35 H35B 108.5 .
N5 C35 H35B 108.5 .
H35A C35 H35B 107.5 .
N6 C36 C35 118.9(3) .
N6 C36 H36A 107.6 .
C35 C36 H36A 107.6 .
N6 C36 H36B 107.6 .
C35 C36 H36B 107.6 .
H36A C36 H36B 107.0 .
C38 C37 S4 118.8(2) .
C38 C37 H37A 107.6 .
S4 C37 H37A 107.6 .
C38 C37 H37B 107.6 .
S4 C37 H37B 107.6 .
H37A C37 H37B 107.1 .
C39 C38 C43 106.3(3) .
C39 C38 C37 117.4(3) .
C43 C38 C37 116.5(3) .
C39 C38 C44 102.6(3) .
C43 C38 C44 100.6(3) .
C37 C38 C44 111.4(3) .
C40 C39 C38 105.6(3) .
C40 C39 H39A 110.6 .
C38 C39 H39A 110.6 .
C40 C39 H39B 110.6 .
C38 C39 H39B 110.6 .
H39A C39 H39B 108.8 .
C39 C40 C41 101.9(3) .
C39 C40 H40A 111.4 .
C41 C40 H40A 111.4 .
C39 C40 H40B 111.4 .
C41 C40 H40B 111.4 .
H40A C40 H40B 109.3 .
C40 C41 C44 104.1(3) .
C40 C41 C42 107.9(3) .
C44 C41 C42 102.8(3) .
C40 C41 H41A 113.7 .
C44 C41 H41A 113.7 .
C42 C41 H41A 113.7 .
C43 C42 C41 101.9(3) .
C43 C42 H42A 111.4 .
C41 C42 H42A 111.4 .
C43 C42 H42B 111.4 .
C41 C42 H42B 111.4 .
H42A C42 H42B 109.2 .
N8 C43 C42 129.3(3) .
N8 C43 C38 126.7(3) .
C42 C43 C38 104.0(3) .
C45 C44 C46 108.8(3) .
C45 C44 C41 113.7(3) .
C46 C44 C41 114.1(3) .
C45 C44 C38 114.6(3) .
C46 C44 C38 113.8(3) .
C41 C44 C38 91.1(3) .
C44 C45 H45A 109.5 .
C44 C45 H45B 109.5 .
H45A C45 H45B 109.5 .
C44 C45 H45C 109.5 .
H45A C45 H45C 109.5 .
H45B C45 H45C 109.5 .
C44 C46 H46A 109.5 .
C44 C46 H46B 109.5 .
H46A C46 H46B 109.5 .
C44 C46 H46C 109.5 .
H46A C46 H46C 109.5 .
H46B C46 H46C 109.5 .
N8 C47 C48 109.5(3) .
N8 C47 H47A 109.8 .
C48 C47 H47A 109.8 .
N8 C47 H47B 109.8 .
C48 C47 H47B 109.8 .
H47A C47 H47B 108.2 .
N7 C48 C47 109.7(3) .
N7 C48 H48A 109.7 .
C47 C48 H48A 109.7 .
N7 C48 H48B 109.7 .
C47 C48 H48B 109.7 .
H48A C48 H48B 108.2 .
C11 N1 S1 125.9(3) .
C11 N1 H1B 117.1 .
S1 N1 H1B 117.1 .
C12 N2 S2 123.1(2) .
C12 N2 H2B 118.4 .
S2 N2 H2B 118.4 .
C6 N3 C24 117.8(3) .
C19 N4 C23 122.0(3) .
C35 N5 S3 119.1(2) .
C35 N5 H5B 120.4 .
S3 N5 H5B 120.4 .
C36 N6 S4 126.1(3) .
C36 N6 H6B 116.9 .
S4 N6 H6B 116.9 .
C30 N7 C48 121.0(3) .
C43 N8 C47 116.1(3) .
O11 O9 H9F 129.7 2_756
H9E O9 H9F 109.5 .
H10D O10 H10E 109.5 .
O9 O11 H11C 107.9 2_746
H11C O11 H11D 109.5 .
O2 S1 O1 118.56(17) .
O2 S1 N1 107.09(17) .
O1 S1 N1 107.45(17) .
O2 S1 C10 108.00(18) .
O1 S1 C10 108.70(16) .
N1 S1 C10 106.42(18) .
O3 S2 O4 118.93(17) .
O3 S2 N2 109.27(17) .
O4 S2 N2 106.08(16) .
O3 S2 C13 109.19(18) .
O4 S2 C13 105.55(16) .
N2 S2 C13 107.22(17) .
O5 S3 O6 121.39(19) .
O5 S3 N5 106.95(16) .
O6 S3 N5 106.30(17) .
O5 S3 C34 109.38(18) .
O6 S3 C34 104.54(17) .
N5 S3 C34 107.62(18) .
O7 S4 O8 119.19(17) .
O7 S4 N6 108.70(17) .
O8 S4 N6 106.33(18) .
O7 S4 C37 108.01(16) .
O8 S4 C37 107.38(17) .
N6 S4 C37 106.60(17) .

loop_
_geom_bond_atom_site_label_1
_geom_bond_atom_site_label_2
_geom_bond_distance
_geom_bond_site_symmetry_2
C1 C6 1.506(5) .
C1 C2 1.512(5) .
C1 C7 1.560(5) .
C1 C10 1.571(5) .
C2 C3 1.563(5) .
C2 H2C 0.9700 .
C2 H2D 0.9700 .
C3 C4 1.516(6) .
C3 H3C 0.9700 .
C3 H3D 0.9700 .
C4 C5 1.523(6) .
C4 C7 1.526(5) .
C4 H4C 0.9800 .
C5 C6 1.518(5) .
C5 H5C 0.9700 .
C5 H5D 0.9700 .
C6 N3 1.252(4) .
C7 C9 1.474(6) .
C7 C8 1.599(6) .
C8 H8C 0.9600 .
C8 H8D 0.9600 .
C8 H8E 0.9600 .
C9 H9A 0.9600 .
C9 H9B 0.9600 .
C9 H9C 0.9600 .
C10 S1 1.817(4) .
C10 H10A 0.9700 .
C10 H10B 0.9700 .
C11 N1 1.429(5) .
C11 C12 1.478(6) .
C11 H11A 0.9700 .
C11 H11B 0.9700 .
C12 N2 1.416(5) .
C12 H12A 0.9700 .
C12 H12B 0.9700 .
C13 C14 1.528(5) .
C13 S2 1.800(3) .
C13 H13A 0.9700 .
C13 H13B 0.9700 .
C14 C19 1.501(5) .
C14 C15 1.550(5) .
C14 C20 1.556(5) .
C15 C16 1.522(6) .
C15 H15A 0.9700 .
C15 H15B 0.9700 .
C16 C17 1.484(5) .
C16 H16A 0.9700 .
C16 H16B 0.9700 .
C17 C18 1.540(5) .
C17 C20 1.554(5) .
C17 H17A 0.9800 .
C18 C19 1.539(5) .
C18 H18A 0.9700 .
C18 H18B 0.9700 .
C19 N4 1.238(5) .
C20 C22 1.508(5) .
C20 C21 1.518(5) .
C21 H21A 0.9600 .
C21 H21B 0.9600 .
C21 H21C 0.9600 .
C22 H22A 0.9600 .
C22 H22B 0.9600 .
C22 H22C 0.9600 .
C23 N4 1.454(5) .
C23 C24 1.481(6) .
C23 H23A 0.9700 .
C23 H23B 0.9700 .
C24 N3 1.445(5) .
C24 H24A 0.9700 .
C24 H24B 0.9700 .
C25 C26 1.515(5) .
C25 C34 1.529(5) .
C25 C30 1.529(5) .
C25 C31 1.587(5) .
C26 C27 1.580(6) .
C26 H26A 0.9700 .
C26 H26B 0.9700 .
C27 C28 1.542(6) .
C27 H27A 0.9700 .
C27 H27B 0.9700 .
C28 C31 1.488(6) .
C28 C29 1.525(6) .
C28 H28A 0.9800 .
C29 C30 1.481(5) .
C29 H29A 0.9700 .
C29 H29B 0.9700 .
C30 N7 1.229(5) .
C31 C32 1.544(5) .
C31 C33 1.567(6) .
C32 H32A 0.9600 .
C32 H32B 0.9600 .
C32 H32C 0.9600 .
C33 H33A 0.9600 .
C33 H33B 0.9600 .
C33 H33C 0.9600 .
C34 S3 1.809(3) .
C34 H34A 0.9700 .
C34 H34B 0.9700 .
C35 C36 1.451(6) .
C35 N5 1.454(5) .
C35 H35A 0.9700 .
C35 H35B 0.9700 .
C36 N6 1.431(5) .
C36 H36A 0.9700 .
C36 H36B 0.9700 .
C37 C38 1.556(4) .
C37 S4 1.782(3) .
C37 H37A 0.9700 .
C37 H37B 0.9700 .
C38 C39 1.507(5) .
C38 C43 1.538(5) .
C38 C44 1.581(5) .
C39 C40 1.504(5) .
C39 H39A 0.9700 .
C39 H39B 0.9700 .
C40 C41 1.508(6) .
C40 H40A 0.9700 .
C40 H40B 0.9700 .
C41 C44 1.530(6) .
C41 C42 1.564(6) .
C41 H41A 0.9800 .
C42 C43 1.524(5) .
C42 H42A 0.9700 .
C42 H42B 0.9700 .
C43 N8 1.250(4) .
C44 C45 1.510(6) .
C44 C46 1.521(5) .
C45 H45A 0.9600 .
C45 H45B 0.9600 .
C45 H45C 0.9600 .
C46 H46A 0.9600 .
C46 H46B 0.9600 .
C46 H46C 0.9600 .
C47 N8 1.443(5) .
C47 C48 1.522(5) .
C47 H47A 0.9700 .
C47 H47B 0.9700 .
C48 N7 1.446(5) .
C48 H48A 0.9700 .
C48 H48B 0.9700 .
N1 S1 1.608(3) .
N1 H1B 0.8600 .
N2 S2 1.593(3) .
N2 H2B 0.8600 .
N5 S3 1.619(3) .
N5 H5B 0.8600 .
N6 S4 1.597(3) .
N6 H6B 0.8600 .
O1 S1 1.401(3) .
O2 S1 1.401(3) .
O3 S2 1.397(3) .
O4 S2 1.453(3) .
O5 S3 1.383(3) .
O6 S3 1.432(3) .
O7 S4 1.399(3) .
O8 S4 1.419(3) .
O9 O11 1.265(11) 2_756
O9 H9E 0.8500 .
O9 H9F 0.8500 .
O10 H10D 0.8499 .
O10 H10E 0.8499 .
O11 O9 1.265(11) 2_746
O11 H11C 0.8499 .
O11 H11D 0.8500 .

loop_
_geom_torsion_atom_site_label_1
_geom_torsion_atom_site_label_2
_geom_torsion_atom_site_label_3
_geom_torsion_atom_site_label_4
_geom_torsion
C6 C1 C2 C3 71.7(4)
C7 C1 C2 C3 -36.4(4)
C10 C1 C2 C3 -156.5(3)
C1 C2 C3 C4 0.0(4)
C2 C3 C4 C5 -71.9(4)
C2 C3 C4 C7 37.7(4)
C3 C4 C5 C6 73.6(3)
C7 C4 C5 C6 -35.3(4)
C2 C1 C6 N3 110.9(4)
C7 C1 C6 N3 -141.7(3)
C10 C1 C6 N3 -20.4(5)
C2 C1 C6 C5 -71.2(3)
C7 C1 C6 C5 36.2(3)
C10 C1 C6 C5 157.6(3)
C4 C5 C6 N3 176.7(3)
C4 C5 C6 C1 -1.2(3)
C3 C4 C7 C9 61.3(4)
C5 C4 C7 C9 173.2(4)
C3 C4 C7 C1 -57.7(3)
C5 C4 C7 C1 54.2(3)
C3 C4 C7 C8 -172.0(3)
C5 C4 C7 C8 -60.1(4)
C6 C1 C7 C9 -174.9(3)
C2 C1 C7 C9 -63.2(4)
C10 C1 C7 C9 60.0(4)
C6 C1 C7 C4 -54.7(3)
C2 C1 C7 C4 57.1(3)
C10 C1 C7 C4 -179.8(3)
C6 C1 C7 C8 60.8(4)
C2 C1 C7 C8 172.6(3)
C10 C1 C7 C8 -64.2(4)
C6 C1 C10 S1 69.4(4)
C2 C1 C10 S1 -58.3(4)
C7 C1 C10 S1 -173.4(3)
N1 C11 C12 N2 48.2(5)
S2 C13 C14 C19 70.1(4)
S2 C13 C14 C15 -59.2(4)
S2 C13 C14 C20 -174.1(2)
C19 C14 C15 C16 72.3(4)
C13 C14 C15 C16 -154.1(3)
C20 C14 C15 C16 -33.2(4)
C14 C15 C16 C17 -3.4(4)
C15 C16 C17 C18 -68.0(4)
C15 C16 C17 C20 39.1(4)
C16 C17 C18 C19 71.4(4)
C20 C17 C18 C19 -35.9(3)
C13 C14 C19 N4 -23.7(5)
C15 C14 C19 N4 109.5(4)
C20 C14 C19 N4 -145.1(4)
C13 C14 C19 C18 158.3(3)
C15 C14 C19 C18 -68.4(3)
C20 C14 C19 C18 36.9(3)
C17 C18 C19 N4 -178.6(4)
C17 C18 C19 C14 -0.7(4)
C16 C17 C20 C22 61.2(4)
C18 C17 C20 C22 175.2(3)
C16 C17 C20 C21 -175.0(3)
C18 C17 C20 C21 -61.1(4)
C16 C17 C20 C14 -57.6(3)
C18 C17 C20 C14 56.3(3)
C19 C14 C20 C22 -173.6(3)
C13 C14 C20 C22 61.4(4)
C15 C14 C20 C22 -62.7(4)
C19 C14 C20 C21 59.6(4)
C13 C14 C20 C21 -65.4(4)
C15 C14 C20 C21 170.5(3)
C19 C14 C20 C17 -56.7(3)
C13 C14 C20 C17 178.3(3)
C15 C14 C20 C17 54.2(3)
N4 C23 C24 N3 63.3(4)
C34 C25 C26 C27 -152.6(3)
C30 C25 C26 C27 73.7(4)
C31 C25 C26 C27 -30.2(4)
C25 C26 C27 C28 -4.6(4)
C26 C27 C28 C31 40.8(4)
C26 C27 C28 C29 -66.8(4)
C31 C28 C29 C30 -35.1(4)
C27 C28 C29 C30 72.1(4)
C28 C29 C30 N7 176.3(4)
C28 C29 C30 C25 -1.0(4)
C26 C25 C30 N7 111.5(4)
C34 C25 C30 N7 -21.1(5)
C31 C25 C30 N7 -143.6(4)
C26 C25 C30 C29 -70.9(4)
C34 C25 C30 C29 156.5(3)
C31 C25 C30 C29 34.0(4)
C29 C28 C31 C32 -62.6(4)
C27 C28 C31 C32 -174.4(3)
C29 C28 C31 C33 169.9(3)
C27 C28 C31 C33 58.0(4)
C29 C28 C31 C25 53.7(4)
C27 C28 C31 C25 -58.1(4)
C26 C25 C31 C28 54.5(3)
C34 C25 C31 C28 179.6(3)
C30 C25 C31 C28 -53.7(3)
C26 C25 C31 C32 172.2(3)
C34 C25 C31 C32 -62.7(4)
C30 C25 C31 C32 64.0(4)
C26 C25 C31 C33 -63.7(4)
C34 C25 C31 C33 61.4(4)
C30 C25 C31 C33 -172.0(3)
C26 C25 C34 S3 -57.0(4)
C30 C25 C34 S3 70.6(4)
C31 C25 C34 S3 -173.3(3)
N5 C35 C36 N6 43.6(5)
S4 C37 C38 C39 -58.8(4)
S4 C37 C38 C43 68.8(4)
S4 C37 C38 C44 -176.7(3)
C43 C38 C39 C40 74.0(4)
C37 C38 C39 C40 -153.6(3)
C44 C38 C39 C40 -31.2(4)
C38 C39 C40 C41 -4.1(4)
C39 C40 C41 C44 39.7(4)
C39 C40 C41 C42 -69.0(4)
C40 C41 C42 C43 73.9(4)
C44 C41 C42 C43 -35.8(4)
C41 C42 C43 N8 176.2(4)
C41 C42 C43 C38 -2.8(4)
C39 C38 C43 N8 113.1(4)
C37 C38 C43 N8 -19.8(5)
C44 C38 C43 N8 -140.3(4)
C39 C38 C43 C42 -67.9(3)
C37 C38 C43 C42 159.2(3)
C44 C38 C43 C42 38.7(3)
C40 C41 C44 C45 62.0(4)
C42 C41 C44 C45 174.4(3)
C40 C41 C44 C46 -172.4(3)
C42 C41 C44 C46 -60.0(4)
C40 C41 C44 C38 -55.7(3)
C42 C41 C44 C38 56.8(3)
C39 C38 C44 C45 -65.3(4)
C43 C38 C44 C45 -174.8(3)
C37 C38 C44 C45 61.2(4)
C39 C38 C44 C46 168.6(3)
C43 C38 C44 C46 59.1(4)
C37 C38 C44 C46 -64.9(4)
C39 C38 C44 C41 51.6(3)
C43 C38 C44 C41 -57.9(3)
C37 C38 C44 C41 178.1(3)
N8 C47 C48 N7 65.1(4)
C12 C11 N1 S1 69.0(5)
C11 C12 N2 S2 150.8(3)
C1 C6 N3 C24 -179.3(3)
C5 C6 N3 C24 3.3(5)
C23 C24 N3 C6 -168.3(3)
C14 C19 N4 C23 -176.3(3)
C18 C19 N4 C23 1.2(6)
C24 C23 N4 C19 117.9(4)
C36 C35 N5 S3 154.2(3)
C35 C36 N6 S4 68.3(5)
C29 C30 N7 C48 4.3(6)
C25 C30 N7 C48 -178.9(3)
C47 C48 N7 C30 114.0(4)
C42 C43 N8 C47 0.4(5)
C38 C43 N8 C47 179.2(3)
C48 C47 N8 C43 -165.9(3)
C11 N1 S1 O2 15.5(4)
C11 N1 S1 O1 143.9(3)
C11 N1 S1 C10 -99.8(3)
C1 C10 S1 O2 164.5(3)
C1 C10 S1 O1 34.6(3)
C1 C10 S1 N1 -80.8(3)
C12 N2 S2 O3 159.9(3)
C12 N2 S2 O4 30.5(3)
C12 N2 S2 C13 -81.9(3)
C14 C13 S2 O3 32.8(3)
C14 C13 S2 O4 161.7(3)
C14 C13 S2 N2 -85.5(3)
C35 N5 S3 O5 160.8(3)
C35 N5 S3 O6 29.8(3)
C35 N5 S3 C34 -81.7(3)
C25 C34 S3 O5 31.8(4)
C25 C34 S3 O6 163.2(3)
C25 C34 S3 N5 -84.0(3)
C36 N6 S4 O7 147.0(3)
C36 N6 S4 O8 17.6(4)
C36 N6 S4 C37 -96.8(3)
C38 C37 S4 O7 34.1(3)
C38 C37 S4 O8 163.8(3)
C38 C37 S4 N6 -82.5(3)
